data_1569996
loop_
_publ_author_name
'Mitchell, Travis B.'
'Zhang, Xiaotong'
'Jerozal, Ronald T.'
'Chen, Yu Sheng'
'Wang, SuYin'
'Benedict, Jason B.'

_publ_section_title
;
 Development of a scalar-based geometric parameterization approach for the
 crystal structure landscape of dithienylethene-based crystalline solids.
;
_journal_issue 6
_journal_name_full IUCrJ
_journal_paper_doi 10.1107/S2052252523008060
_journal_volume 10
_journal_year 2023
_chemical_formula_moiety 'C68 H56 N4 O2 S4 Zn, 2(N O3)'
_chemical_formula_sum 'C68 H56 N6 O8 S4 Zn'
_chemical_formula_weight 1278.79
_space_group_crystal_system orthorhombic
_space_group_IT_number 70
_space_group_name_Hall '-F 2uv 2vw'
_space_group_name_H-M_alt 'F d d d :2'
_atom_sites_solution_hydrogens mixed
_atom_sites_solution_primary dual
_audit_creation_date 2022-04-13
_audit_creation_method
;
Olex2 1.5
(compiled 2022.04.07 svn.rca3783a0 for OlexSys, GUI svn.r6498)
;
_cell_angle_alpha 90
_cell_angle_beta 90
_cell_angle_gamma 90
_cell_formula_units_Z 8
_cell_length_a 9.8296(5)
_cell_length_b 21.4844(12)
_cell_length_c 67.400(4)
_cell_measurement_reflns_used 9836
_cell_measurement_temperature 90.00
_cell_measurement_theta_max 29.86
_cell_measurement_theta_min 2.25
_cell_volume 14233.7(14)
_computing_cell_refinement 'SAINT V8.40B (Bruker AXS, 2016)'
_computing_data_reduction 'SAINT V8.40B (Bruker AXS, 2016)'
_computing_molecular_graphics 'Olex2 1.5 (Dolomanov et al., 2009)'
_computing_publication_material 'Olex2 1.5 (Dolomanov et al., 2009)'
_computing_structure_refinement 'SHELXL 2019/2 (Sheldrick, 2015)'
_computing_structure_solution 'SHELXT 2018/2 (Sheldrick, 2018)'
_diffrn_ambient_temperature 90.00
_diffrn_measured_fraction_theta_full 0.999
_diffrn_measured_fraction_theta_max 0.998
_diffrn_measurement_device_type 'Bruker APEX-II CCD'
_diffrn_measurement_method '\f and \w scans'
_diffrn_radiation_type MoK\a
_diffrn_radiation_wavelength 0.71073
_diffrn_reflns_av_R_equivalents 0.0481
_diffrn_reflns_av_unetI/netI 0.0290
_diffrn_reflns_Laue_measured_fraction_full 0.999
_diffrn_reflns_Laue_measured_fraction_max 0.998
_diffrn_reflns_limit_h_max 14
_diffrn_reflns_limit_h_min -13
_diffrn_reflns_limit_k_max 30
_diffrn_reflns_limit_k_min -30
_diffrn_reflns_limit_l_max 75
_diffrn_reflns_limit_l_min -96
_diffrn_reflns_number 47600
_diffrn_reflns_point_group_measured_fraction_full 0.999
_diffrn_reflns_point_group_measured_fraction_max 0.998
_diffrn_reflns_theta_full 25.242
_diffrn_reflns_theta_max 30.585
_diffrn_reflns_theta_min 1.990
_diffrn_source_current 24.0
_diffrn_source_power 1.2
_diffrn_source_voltage 50.0
_diffrn_standards_number 0
_exptl_absorpt_coefficient_mu 0.516
_exptl_absorpt_correction_T_max 0.7461
_exptl_absorpt_correction_T_min 0.6563
_exptl_absorpt_correction_type multi-scan
_exptl_absorpt_process_details
;
SADABS-2016/2 (Bruker,2016/2) was used for absorption correction.
wR2(int) was 0.1353 before and 0.0536 after correction.
The Ratio of minimum to maximum transmission is 0.8796.
The \l/2 correction factor is Not present.
;
_exptl_crystal_colour colourless
_exptl_crystal_colour_primary colourless
_exptl_crystal_density_diffrn 1.193
_exptl_crystal_description prism
_exptl_crystal_F_000 5312
_exptl_crystal_size_max 0.16
_exptl_crystal_size_mid 0.16
_exptl_crystal_size_min 0.02
_refine_diff_density_max 1.092
_refine_diff_density_min -0.499
_refine_diff_density_rms 0.119
_refine_ls_extinction_method none
_refine_ls_goodness_of_fit_ref 1.210
_refine_ls_hydrogen_treatment constr
_refine_ls_matrix_type full
_refine_ls_number_parameters 243
_refine_ls_number_reflns 5466
_refine_ls_number_restraints 86
_refine_ls_restrained_S_all 1.206
_refine_ls_R_factor_all 0.0965
_refine_ls_R_factor_gt 0.0863
_refine_ls_shift/su_max 0.001
_refine_ls_shift/su_mean 0.000
_refine_ls_structure_factor_coef Fsqd
_refine_ls_weighting_details 'w=1/[\s^2^(Fo^2^)+(0.0791P)^2^+179.9462P] where P=(Fo^2^+2Fc^2^)/3'
_refine_ls_weighting_scheme calc
_refine_ls_wR_factor_gt 0.2209
_refine_ls_wR_factor_ref 0.2268
_reflns_Friedel_coverage 0.000
_reflns_number_gt 4767
_reflns_number_total 5466
_reflns_threshold_expression 'I > 2\s(I)'
_cod_data_source_file yc5044.cif
_cod_data_source_block dte-9
_cod_original_cell_volume 14233.7(13)
_cod_original_sg_symbol_H-M 'F d d d'
_cod_database_code 1569996
_shelx_shelxl_version_number 2019/2
_shelx_space_group_comment
;
The symmetry employed for this shelxl refinement is uniquely defined
by the following loop, which should always be used as a source of
symmetry information in preference to the above space-group names.
They are only intended as comments.
;
_shelx_estimated_absorpt_t_max 0.990
_shelx_estimated_absorpt_t_min 0.922
_olex2_refinement_description
;
1. Fixed Uiso
 At 1.2 times of:
  All C(H) groups
 At 1.5 times of:
  All C(H,H,H) groups, All O(H,H) groups
2. Restrained distances
 N2-O3 \\sim N2-O2 \\sim N2-O4
 with sigma of 0.02
 O3-O2 \\sim O2-O4 \\sim O4-O3
 with sigma of 0.04
 O2A-O4A \\sim O4A-O3A \\sim O3A-O2A
 with sigma of 0.04
 N2A-O2A \\sim N2A-O4A \\sim N2A-O3A
 with sigma of 0.02
3. Restrained planarity
 O2, O3, O4, N2
 with sigma of 0.1
 O2A, O3A, O4A, N2A
 with sigma of 0.1
4. Uiso/Uaniso restraints and constraints
O2 \\sim O3 \\sim O4 \\sim N2: within 2A with sigma of 0.04 and sigma for
terminal atoms of 0.08 within 2A
O2A \\sim O3A \\sim O4A \\sim N2A: within 2A with sigma of 0.04 and sigma for
terminal atoms of 0.08 within 2A
5. Rigid body (RIGU) restrains
 O2, O3, O4, N2
 with sigma for 1-2 distances of 0.004 and sigma for 1-3 distances of 0.004
 O2A, O3A, O4A, N2A
 with sigma for 1-2 distances of 0.004 and sigma for 1-3 distances of 0.004
6. Others
 Sof(N2A)=Sof(O2A)=Sof(O3A)=Sof(O4A)=0.5*(1-FVAR(2))
 Sof(N2)=Sof(O2)=Sof(O3)=Sof(O4)=0.5*FVAR(2)
 Fixed Sof: H1A(0.5) H1B(0.5)
7.a Free rotating group:
 N2(O2,O3,O4), N2A(O2A,O3A,O4A)
7.b Rotating group:
 O1(H1A,H1B)
7.c Aromatic/amide H refined with riding coordinates:
 C3(H3), C4(H4), C5(H5), C6(H6), C7(H7), C9(H9), C14(H14), C15(H15), C16(H16),
 C17(H17)
7.d Idealised Me refined as rotating group:
 C12(H12A,H12B,H12C)
;
_platon_squeeze_void_probe_radius 1.20
_olex2_submission_special_instructions 'No special instructions were received'

loop_
_space_group_symop_operation_xyz
'x, y, z'
'-x+3/4, -y+3/4, z'
'-x+3/4, y, -z+3/4'
'x, -y+3/4, -z+3/4'
'x, y+1/2, z+1/2'
'-x+3/4, -y+5/4, z+1/2'
'-x+3/4, y+1/2, -z+5/4'
'x, -y+5/4, -z+5/4'
'x+1/2, y, z+1/2'
'-x+5/4, -y+3/4, z+1/2'
'-x+5/4, y, -z+5/4'
'x+1/2, -y+3/4, -z+5/4'
'x+1/2, y+1/2, z'
'-x+5/4, -y+5/4, z'
'-x+5/4, y+1/2, -z+3/4'
'x+1/2, -y+5/4, -z+3/4'
'-x, -y, -z'
'x-3/4, y-3/4, -z'
'x-3/4, -y, z-3/4'
'-x, y-3/4, z-3/4'
'-x, -y+1/2, -z+1/2'
'x-3/4, y-1/4, -z+1/2'
'x-3/4, -y+1/2, z-1/4'
'-x, y-1/4, z-1/4'
'-x+1/2, -y, -z+1/2'
'x-1/4, y-3/4, -z+1/2'
'x-1/4, -y, z-1/4'
'-x+1/2, y-3/4, z-1/4'
'-x+1/2, -y+1/2, -z'
'x-1/4, y-1/4, -z'
'x-1/4, -y+1/2, z-3/4'
'-x+1/2, y-1/4, z-3/4'

loop_
_atom_site_label
_atom_site_type_symbol
_atom_site_fract_x
_atom_site_fract_y
_atom_site_fract_z
_atom_site_U_iso_or_equiv
_atom_site_adp_type
_atom_site_occupancy
_atom_site_site_symmetry_order
_atom_site_calc_flag
_atom_site_refinement_flags_posn
_atom_site_refinement_flags_adp
_atom_site_refinement_flags_occupancy
_atom_site_disorder_assembly
_atom_site_disorder_group
Zn1 Zn 0.625000 0.625000 0.625000 0.0291(2) Uani 1 4 d S T P . .
S1 S 0.69323(9) 0.36467(4) 0.55203(2) 0.0246(2) Uani 1 1 d . . . . .
O1 O 0.8446(5) 0.625000 0.625000 0.0403(10) Uani 1 2 d S T P . .
H1A H 0.888873 0.651473 0.614628 0.060 Uiso 0.5 1 d R U P . .
H1B H 0.888873 0.584528 0.621473 0.060 Uiso 0.5 1 d R U P . .
N1 N 0.6128(4) 0.55515(14) 0.60233(4) 0.0318(7) Uani 1 1 d . . . . .
C1 C 0.4440(3) 0.37558(14) 0.50519(4) 0.0165(5) Uani 1 1 d . . . . .
C2 C 0.5269(3) 0.37173(14) 0.48664(4) 0.0183(6) Uani 1 1 d . . . . .
C3 C 0.6350(3) 0.41246(16) 0.48369(5) 0.0238(6) Uani 1 1 d . . . . .
H3 H 0.655270 0.443094 0.493416 0.029 Uiso 1 1 calc R U . . .
C4 C 0.7136(4) 0.40860(18) 0.46660(5) 0.0285(7) Uani 1 1 d . . . . .
H4 H 0.786604 0.436894 0.464639 0.034 Uiso 1 1 calc R U . . .
C5 C 0.6857(4) 0.36339(19) 0.45232(5) 0.0307(8) Uani 1 1 d . . . . .
H5 H 0.739719 0.360681 0.440655 0.037 Uiso 1 1 calc R U . . .
C6 C 0.5801(4) 0.32299(18) 0.45524(5) 0.0288(8) Uani 1 1 d . . . . .
H6 H 0.561027 0.292199 0.445514 0.035 Uiso 1 1 calc R U . . .
C7 C 0.5001(3) 0.32634(16) 0.47227(5) 0.0223(6) Uani 1 1 d . . . . .
H7 H 0.427427 0.297792 0.474123 0.027 Uiso 1 1 calc R U . . .
C8 C 0.5216(3) 0.38186(14) 0.52409(4) 0.0170(5) Uani 1 1 d . . . . .
C9 C 0.4945(3) 0.42826(14) 0.53851(4) 0.0164(5) Uani 1 1 d . . . . .
H9 H 0.424084 0.458274 0.537181 0.020 Uiso 1 1 calc R U . . .
C10 C 0.5802(3) 0.42551(14) 0.55463(4) 0.0182(5) Uani 1 1 d . . . . .
C11 C 0.6288(3) 0.34465(15) 0.52929(4) 0.0218(6) Uani 1 1 d . . . . .
C12 C 0.6932(4) 0.29264(18) 0.51781(5) 0.0318(8) Uani 1 1 d . . . . .
H12A H 0.761667 0.309694 0.508740 0.048 Uiso 1 1 calc R U . . .
H12B H 0.623268 0.270717 0.510155 0.048 Uiso 1 1 calc R U . . .
H12C H 0.736809 0.263525 0.527017 0.048 Uiso 1 1 calc R U . . .
C13 C 0.5894(3) 0.46829(15) 0.57147(4) 0.0202(6) Uani 1 1 d . . . . .
C14 C 0.5054(4) 0.52045(18) 0.57239(5) 0.0313(8) Uani 1 1 d . . . . .
H14 H 0.438540 0.527312 0.562451 0.038 Uiso 1 1 calc R U . . .
C15 C 0.5201(5) 0.56204(18) 0.58781(5) 0.0370(10) Uani 1 1 d . . . . .
H15 H 0.461953 0.597323 0.588205 0.044 Uiso 1 1 calc R U . . .
C16 C 0.6924(4) 0.50497(17) 0.60165(5) 0.0305(8) Uani 1 1 d . . . . .
H16 H 0.758085 0.499420 0.611842 0.037 Uiso 1 1 calc R U . . .
C17 C 0.6841(4) 0.46034(16) 0.58673(5) 0.0280(7) Uani 1 1 d . . . . .
H17 H 0.742018 0.424939 0.586919 0.034 Uiso 1 1 calc R U . . .
N2 N 1.0701(7) 0.5278(4) 0.59290(12) 0.060(3) Uani 0.335(6) 1 d DG U P A -2
O2 O 1.0161(9) 0.5791(4) 0.59596(15) 0.040(3) Uani 0.335(6) 1 d DG U P A -2
O3 O 1.0170(13) 0.4793(5) 0.5998(2) 0.093(5) Uani 0.335(6) 1 d DG U P A -2
O4 O 1.1779(11) 0.5245(5) 0.5831(2) 0.089(5) Uani 0.335(6) 1 d DG U P A -2
N2A N 1.1391(17) 0.5768(9) 0.6006(2) 0.131(14) Uani 0.165(6) 1 d DG U P A -1
O2A O 1.0148(17) 0.5638(15) 0.6010(4) 0.084(9) Uani 0.165(6) 1 d DG U P A -1
O3A O 1.224(2) 0.5413(9) 0.6085(3) 0.060(6) Uani 0.165(6) 1 d DG U P A -1
O4A O 1.178(2) 0.6252(10) 0.5922(3) 0.086(8) Uani 0.165(6) 1 d DG U P A -1

loop_
_atom_site_aniso_label
_atom_site_aniso_U_11
_atom_site_aniso_U_22
_atom_site_aniso_U_33
_atom_site_aniso_U_23
_atom_site_aniso_U_13
_atom_site_aniso_U_12
Zn1 0.0573(6) 0.0211(4) 0.0090(3) 0.000 0.000 0.000
S1 0.0237(4) 0.0293(4) 0.0208(4) -0.0050(3) -0.0074(3) 0.0144(3)
O1 0.056(3) 0.039(2) 0.0257(18) 0.0051(17) 0.000 0.000
N1 0.059(2) 0.0218(13) 0.0144(11) -0.0023(10) -0.0098(13) 0.0088(14)
C1 0.0210(14) 0.0167(12) 0.0119(11) -0.0014(10) -0.0001(10) 0.0090(10)
C2 0.0201(13) 0.0216(13) 0.0133(11) 0.0009(10) 0.0009(10) 0.0118(11)
C3 0.0242(15) 0.0253(15) 0.0217(14) 0.0003(12) 0.0038(12) 0.0096(12)
C4 0.0224(16) 0.0354(18) 0.0277(16) 0.0069(14) 0.0091(13) 0.0077(13)
C5 0.0289(17) 0.044(2) 0.0187(14) 0.0051(14) 0.0064(13) 0.0211(16)
C6 0.0317(18) 0.0395(19) 0.0153(13) -0.0055(13) -0.0033(12) 0.0198(15)
C7 0.0222(15) 0.0269(15) 0.0179(13) -0.0045(11) -0.0026(11) 0.0129(12)
C8 0.0195(13) 0.0172(12) 0.0144(12) -0.0010(10) 0.0008(10) 0.0070(10)
C9 0.0177(13) 0.0184(12) 0.0130(11) -0.0010(9) -0.0014(10) 0.0073(10)
C10 0.0220(14) 0.0193(13) 0.0132(12) 0.0002(10) -0.0011(10) 0.0060(11)
C11 0.0222(14) 0.0262(15) 0.0171(13) -0.0043(11) -0.0046(11) 0.0110(12)
C12 0.0359(19) 0.0334(18) 0.0260(16) -0.0108(14) -0.0084(14) 0.0242(16)
C13 0.0277(16) 0.0223(14) 0.0107(11) -0.0002(10) -0.0025(11) 0.0045(12)
C14 0.043(2) 0.0335(18) 0.0174(14) -0.0069(13) -0.0130(14) 0.0183(16)
C15 0.061(3) 0.0301(17) 0.0203(16) -0.0073(13) -0.0122(16) 0.0198(18)
C16 0.045(2) 0.0290(16) 0.0169(14) -0.0027(12) -0.0113(14) 0.0083(15)
C17 0.0388(19) 0.0260(15) 0.0193(14) -0.0041(12) -0.0112(14) 0.0086(14)
N2 0.046(6) 0.083(7) 0.051(7) 0.007(5) 0.007(5) 0.019(5)
O2 0.034(5) 0.070(6) 0.017(5) 0.014(4) 0.000(3) 0.024(4)
O3 0.070(8) 0.109(8) 0.100(11) 0.022(7) 0.010(8) 0.004(6)
O4 0.066(7) 0.072(8) 0.128(12) -0.008(8) 0.045(8) 0.010(6)
N2A 0.077(12) 0.169(19) 0.15(3) 0.057(19) 0.004(10) 0.017(12)
O2A 0.071(11) 0.15(2) 0.031(15) -0.017(14) 0.013(9) 0.019(12)
O3A 0.053(11) 0.077(14) 0.052(12) -0.025(9) -0.005(9) -0.013(9)
O4A 0.087(15) 0.128(16) 0.042(11) -0.005(11) 0.033(10) 0.033(13)

loop_
_atom_type_symbol
_atom_type_description
_atom_type_scat_dispersion_real
_atom_type_scat_dispersion_imag
_atom_type_scat_source
C C 0.0033 0.0016 'International Tables Vol C Tables 4.2.6.8 and 6.1.1.4'
H H 0.0000 0.0000 'International Tables Vol C Tables 4.2.6.8 and 6.1.1.4'
N N 0.0061 0.0033 'International Tables Vol C Tables 4.2.6.8 and 6.1.1.4'
O O 0.0106 0.0060 'International Tables Vol C Tables 4.2.6.8 and 6.1.1.4'
S S 0.1246 0.1234 'International Tables Vol C Tables 4.2.6.8 and 6.1.1.4'
Zn Zn 0.2839 1.4301 'International Tables Vol C Tables 4.2.6.8 and 6.1.1.4'

loop_
_geom_angle_atom_site_label_1
_geom_angle_atom_site_label_2
_geom_angle_atom_site_label_3
_geom_angle
_geom_angle_site_symmetry_1
_geom_angle_site_symmetry_3
_geom_angle_publ_flag
O1 Zn1 O1 180.0 . 14 ?
N1 Zn1 O1 93.21(11) 8 . ?
N1 Zn1 O1 93.21(11) 11 14 ?
N1 Zn1 O1 86.78(11) . 14 ?
N1 Zn1 O1 86.79(11) 8 14 ?
N1 Zn1 O1 86.79(11) 11 . ?
N1 Zn1 O1 93.22(11) . . ?
N1 Zn1 O1 93.21(11) 14 14 ?
N1 Zn1 O1 86.79(11) 14 . ?
N1 Zn1 N1 173.6(2) 8 . ?
N1 Zn1 N1 173.6(2) 11 14 ?
N1 Zn1 N1 89.14(16) 8 11 ?
N1 Zn1 N1 91.22(16) 11 . ?
N1 Zn1 N1 89.14(16) 14 . ?
N1 Zn1 N1 91.22(16) 8 14 ?
C11 S1 C10 92.46(15) . . ?
Zn1 O1 H1A 115.8 . . ?
Zn1 O1 H1B 115.8 . . ?
H1A O1 H1B 97.9 . . ?
C15 N1 Zn1 118.6(2) . . ?
C16 N1 Zn1 123.8(2) . . ?
C16 N1 C15 117.5(3) . . ?
C1 C1 C2 122.96(17) 2 . ?
C1 C1 C8 120.90(16) 2 . ?
C8 C1 C2 116.1(3) . . ?
C3 C2 C1 120.1(3) . . ?
C3 C2 C7 118.9(3) . . ?
C7 C2 C1 121.0(3) . . ?
C2 C3 H3 119.8 . . ?
C4 C3 C2 120.4(3) . . ?
C4 C3 H3 119.8 . . ?
C3 C4 H4 119.8 . . ?
C3 C4 C5 120.3(4) . . ?
C5 C4 H4 119.8 . . ?
C4 C5 H5 120.3 . . ?
C6 C5 C4 119.4(3) . . ?
C6 C5 H5 120.3 . . ?
C5 C6 H6 119.5 . . ?
C5 C6 C7 121.0(3) . . ?
C7 C6 H6 119.5 . . ?
C2 C7 H7 120.0 . . ?
C6 C7 C2 120.0(3) . . ?
C6 C7 H7 120.0 . . ?
C9 C8 C1 123.6(2) . . ?
C11 C8 C1 124.1(3) . . ?
C11 C8 C9 112.3(3) . . ?
C8 C9 H9 123.3 . . ?
C10 C9 C8 113.3(3) . . ?
C10 C9 H9 123.3 . . ?
C9 C10 S1 110.3(2) . . ?
C9 C10 C13 128.5(3) . . ?
C13 C10 S1 121.0(2) . . ?
C8 C11 S1 111.6(2) . . ?
C8 C11 C12 128.9(3) . . ?
C12 C11 S1 119.5(2) . . ?
C11 C12 H12A 109.5 . . ?
C11 C12 H12B 109.5 . . ?
C11 C12 H12C 109.5 . . ?
H12A C12 H12B 109.5 . . ?
H12A C12 H12C 109.5 . . ?
H12B C12 H12C 109.5 . . ?
C14 C13 C10 120.2(3) . . ?
C14 C13 C17 117.4(3) . . ?
C17 C13 C10 122.3(3) . . ?
C13 C14 H14 120.2 . . ?
C15 C14 C13 119.5(3) . . ?
C15 C14 H14 120.2 . . ?
N1 C15 C14 123.3(3) . . ?
N1 C15 H15 118.4 . . ?
C14 C15 H15 118.4 . . ?
N1 C16 H16 118.4 . . ?
N1 C16 C17 123.2(3) . . ?
C17 C16 H16 118.4 . . ?
C13 C17 H17 120.4 . . ?
C16 C17 C13 119.1(3) . . ?
C16 C17 H17 120.4 . . ?
O2 N2 O3 119.9 . . ?
O2 N2 O4 120.0 . . ?
O4 N2 O3 120.1 . . ?
O3A N2A O2A 120.1 . . ?
O4A N2A O2A 119.8 . . ?
O4A N2A O3A 120.0 . . ?

loop_
_geom_bond_atom_site_label_1
_geom_bond_atom_site_label_2
_geom_bond_distance
_geom_bond_site_symmetry_2
_geom_bond_publ_flag
Zn1 O1 2.158(5) 14 ?
Zn1 O1 2.158(5) . ?
Zn1 N1 2.145(3) . ?
Zn1 N1 2.145(3) 11 ?
Zn1 N1 2.145(3) 14 ?
Zn1 N1 2.145(3) 8 ?
S1 C10 1.724(3) . ?
S1 C11 1.714(3) . ?
O1 H1A 1.0010 . ?
O1 H1B 1.0012 . ?
N1 C15 1.345(5) . ?
N1 C16 1.333(5) . ?
C1 C1 1.356(6) 2 ?
C1 C2 1.494(4) . ?
C1 C8 1.491(4) . ?
C2 C3 1.391(5) . ?
C2 C7 1.400(4) . ?
C3 H3 0.9500 . ?
C3 C4 1.389(5) . ?
C4 H4 0.9500 . ?
C4 C5 1.395(6) . ?
C5 H5 0.9500 . ?
C5 C6 1.367(6) . ?
C6 H6 0.9500 . ?
C6 C7 1.393(5) . ?
C7 H7 0.9500 . ?
C8 C9 1.418(4) . ?
C8 C11 1.368(4) . ?
C9 H9 0.9500 . ?
C9 C10 1.376(4) . ?
C10 C13 1.463(4) . ?
C11 C12 1.500(4) . ?
C12 H12A 0.9800 . ?
C12 H12B 0.9800 . ?
C12 H12C 0.9800 . ?
C13 C14 1.393(5) . ?
C13 C17 1.398(4) . ?
C14 H14 0.9500 . ?
C14 C15 1.379(5) . ?
C15 H15 0.9500 . ?
C16 H16 0.9500 . ?
C16 C17 1.392(5) . ?
C17 H17 0.9500 . ?
N2 O2 1.2407 . ?
N2 O3 1.2538 . ?
N2 O4 1.2511 . ?
N2A O2A 1.2530 . ?
N2A O3A 1.2509 . ?
N2A O4A 1.2418 . ?

loop_
_geom_torsion_atom_site_label_1
_geom_torsion_atom_site_label_2
_geom_torsion_atom_site_label_3
_geom_torsion_atom_site_label_4
_geom_torsion
_geom_torsion_site_symmetry_1
_geom_torsion_site_symmetry_2
_geom_torsion_site_symmetry_3
_geom_torsion_site_symmetry_4
_geom_torsion_publ_flag
Zn1 N1 C15 C14 178.9(4) . . . . ?
Zn1 N1 C16 C17 -179.4(3) . . . . ?
S1 C10 C13 C14 174.1(3) . . . . ?
S1 C10 C13 C17 -3.5(5) . . . . ?
N1 C16 C17 C13 0.9(6) . . . . ?
C1 C1 C2 C3 133.8(4) 2 . . . ?
C1 C1 C2 C7 -48.0(5) 2 . . . ?
C1 C1 C8 C9 -50.0(5) 2 . . . ?
C1 C1 C8 C11 131.5(4) 2 . . . ?
C1 C2 C3 C4 179.2(3) . . . . ?
C1 C2 C7 C6 -179.0(3) . . . . ?
C1 C8 C9 C10 -179.2(3) . . . . ?
C1 C8 C11 S1 -179.7(2) . . . . ?
C1 C8 C11 C12 1.7(6) . . . . ?
C2 C1 C8 C9 129.1(3) . . . . ?
C2 C1 C8 C11 -49.4(4) . . . . ?
C2 C3 C4 C5 -0.7(5) . . . . ?
C3 C2 C7 C6 -0.8(4) . . . . ?
C3 C4 C5 C6 0.2(5) . . . . ?
C4 C5 C6 C7 -0.1(5) . . . . ?
C5 C6 C7 C2 0.4(5) . . . . ?
C7 C2 C3 C4 1.0(5) . . . . ?
C8 C1 C2 C3 -45.3(4) . . . . ?
C8 C1 C2 C7 132.9(3) . . . . ?
C8 C9 C10 S1 -0.8(4) . . . . ?
C8 C9 C10 C13 174.8(3) . . . . ?
C9 C8 C11 S1 1.7(4) . . . . ?
C9 C8 C11 C12 -176.9(4) . . . . ?
C9 C10 C13 C14 -1.1(6) . . . . ?
C9 C10 C13 C17 -178.7(4) . . . . ?
C10 S1 C11 C8 -1.9(3) . . . . ?
C10 S1 C11 C12 176.9(3) . . . . ?
C10 C13 C14 C15 -176.6(4) . . . . ?
C10 C13 C17 C16 176.1(3) . . . . ?
C11 S1 C10 C9 1.5(3) . . . . ?
C11 S1 C10 C13 -174.4(3) . . . . ?
C11 C8 C9 C10 -0.6(4) . . . . ?
C13 C14 C15 N1 0.1(7) . . . . ?
C14 C13 C17 C16 -1.5(6) . . . . ?
C15 N1 C16 C17 0.3(6) . . . . ?
C16 N1 C15 C14 -0.8(7) . . . . ?
C17 C13 C14 C15 1.1(6) . . . . ?

loop_
_platon_squeeze_void_nr
_platon_squeeze_void_average_x
_platon_squeeze_void_average_y
_platon_squeeze_void_average_z
_platon_squeeze_void_volume
_platon_squeeze_void_count_electrons
_platon_squeeze_void_content
1 -0.027 0.375 0.125 160 38 '2 CH3OH'
2 0.051 0.875 0.125 160 38 '2 CH3OH'
3 -0.048 0.625 0.375 160 38 '2 CH3OH'
4 -0.078 0.125 0.375 160 38 '2 CH3OH'
5 -0.027 0.875 0.625 160 38 '2 CH3OH'
6 0.051 0.375 0.625 160 38 '2 CH3OH'
7 -0.048 0.125 0.875 160 38 '2 CH3OH'
8 -0.078 0.625 0.875 160 38 '2 CH3OH'
